data_4341260
loop_
_publ_author_name
'Lach, Jochen'
'Jeremies, Alexander'
'Breite, Daniel'
'Abel, Bernd'
'Mahns, Benjamin'
'Knupfer, Martin'
'Matulis, Vitaly'
'Ivashkevich, Oleg A.'
'Kersting, Berthold'

_publ_section_title
;
 Encapsulation of the 4-mercaptobenzoate ligand by macrocyclic metal
 complexes: conversion of a metallocavitand to a metalloligand.
;
_journal_issue 20
_journal_name_full 'Inorganic chemistry'
_journal_page_first 10825
_journal_page_last 10834
_journal_paper_doi 10.1021/ic500683f
_journal_volume 53
_journal_year 2014
_chemical_formula_sum 'C138 H176 B2 N12 Ni4 O4 S6'
_chemical_formula_weight 2515.73
_chemical_name_systematic
; 
 ? 
;
_space_group_IT_number 2
_symmetry_cell_setting triclinic
_symmetry_space_group_name_Hall '-P 1'
_symmetry_space_group_name_H-M 'P -1'
_atom_sites_solution_hydrogens geom
_atom_sites_solution_primary direct
_atom_sites_solution_secondary difmap
_audit_creation_method SHELXL-97
_cell_angle_alpha 87.781(7)
_cell_angle_beta 85.210(7)
_cell_angle_gamma 89.109(7)
_cell_formula_units_Z 2
_cell_length_a 14.2554(11)
_cell_length_b 23.756(2)
_cell_length_c 24.402(2)
_cell_measurement_temperature 213(2)
_cell_volume 8228.1(12)
_computing_cell_refinement 'STOE X-Area'
_computing_data_collection 'STOE X-Area'
_computing_data_reduction 'STOE X-Area'
_computing_molecular_graphics 'ORTEP-3 for Windows (Farrugia, 1997)'
_computing_structure_refinement 'SHELXL-97 (Sheldrick, 1997)'
_computing_structure_solution 'SHELXS-97 (Sheldrick, 1997)'
_diffrn_ambient_temperature 213(2)
_diffrn_measured_fraction_theta_full 0.942
_diffrn_measured_fraction_theta_max 0.942
_diffrn_measurement_device_type 'STOE IPDS-2T'
_diffrn_measurement_method hemisphere
_diffrn_radiation_monochromator graphite
_diffrn_radiation_source 'fine-focus sealed tube'
_diffrn_radiation_type MoK\a
_diffrn_radiation_wavelength 0.71073
_diffrn_reflns_av_R_equivalents 0.0656
_diffrn_reflns_av_sigmaI/netI 0.1641
_diffrn_reflns_limit_h_max 16
_diffrn_reflns_limit_h_min -16
_diffrn_reflns_limit_k_max 28
_diffrn_reflns_limit_k_min -28
_diffrn_reflns_limit_l_max 29
_diffrn_reflns_limit_l_min -29
_diffrn_reflns_number 59968
_diffrn_reflns_theta_full 25.00
_diffrn_reflns_theta_max 25.00
_diffrn_reflns_theta_min 2.11
_exptl_absorpt_coefficient_mu 0.572
_exptl_absorpt_correction_T_max 0.8941
_exptl_absorpt_correction_T_min 0.8470
_exptl_absorpt_correction_type empirical
_exptl_absorpt_process_details SADABS
_exptl_crystal_colour green
_exptl_crystal_density_diffrn 1.015
_exptl_crystal_density_method 'not measured'
_exptl_crystal_description block
_exptl_crystal_F_000 2676
_exptl_crystal_size_max 0.30
_exptl_crystal_size_mid 0.25
_exptl_crystal_size_min 0.20
_platon_squeeze_details
;
;
_refine_diff_density_max 2.050
_refine_diff_density_min -0.641
_refine_diff_density_rms 0.136
_refine_ls_extinction_method none
_refine_ls_goodness_of_fit_ref 0.976
_refine_ls_hydrogen_treatment constr
_refine_ls_matrix_type full
_refine_ls_number_parameters 1491
_refine_ls_number_reflns 27303
_refine_ls_number_restraints 0
_refine_ls_restrained_S_all 0.976
_refine_ls_R_factor_all 0.1622
_refine_ls_R_factor_gt 0.0869
_refine_ls_shift/su_max 0.007
_refine_ls_shift/su_mean 0.000
_refine_ls_structure_factor_coef Fsqd
_refine_ls_weighting_details 'calc w=1/[\s^2^(Fo^2^)+(0.1264P)^2^+0.0000P] where P=(Fo^2^+2Fc^2^)/3'
_refine_ls_weighting_scheme calc
_refine_ls_wR_factor_gt 0.2534
_refine_ls_wR_factor_ref 0.2763
_reflns_number_gt 11090
_reflns_number_total 27303
_reflns_threshold_expression >2sigma(I)
_cod_data_source_file ic500683f_si_002.cif
_cod_data_source_block 3
_cod_depositor_comments 'Adding full bibliography for 4341260--4341261.cif.'
_cod_original_cell_volume 8228.2(12)
_cod_original_sg_symbol_H-M P-1
_cod_database_code 4341260

loop_
_symmetry_equiv_pos_as_xyz
'x, y, z'
'-x, -y, -z'

loop_
_atom_site_label
_atom_site_type_symbol
_atom_site_fract_x
_atom_site_fract_y
_atom_site_fract_z
_atom_site_U_iso_or_equiv
_atom_site_adp_type
_atom_site_occupancy
_atom_site_symmetry_multiplicity
_atom_site_calc_flag
_atom_site_refinement_flags
_atom_site_disorder_assembly
_atom_site_disorder_group
Ni1 Ni 0.92753(8) 0.78584(4) 0.12775(4) 0.0425(3) Uani 1 1 d . . .
Ni2 Ni 0.79447(9) 0.68097(4) 0.19765(5) 0.0565(3) Uani 1 1 d . . .
Ni3 Ni 0.70968(9) 0.73606(5) 0.68781(5) 0.0578(3) Uani 1 1 d . . .
Ni4 Ni 0.47716(8) 0.77655(4) 0.72374(5) 0.0504(3) Uani 1 1 d . . .
S1 S 0.96464(18) 0.70273(9) 0.18684(10) 0.0570(6) Uani 1 1 d . . .
S2 S 0.80784(18) 0.72062(9) 0.10258(9) 0.0538(6) Uani 1 1 d . . .
S3 S 0.62635(17) 0.78549(9) 0.76622(8) 0.0516(6) Uani 1 1 d . . .
S4 S 0.55756(18) 0.68721(9) 0.69561(10) 0.0571(6) Uani 1 1 d . . .
N1 N 0.4228(5) 0.8592(3) 0.7603(3) 0.0489(17) Uani 1 1 d . . .
N2 N 0.3533(7) 0.7556(4) 0.6794(5) 0.098(4) Uani 1 1 d . . .
N3 N 0.3940(7) 0.7421(3) 0.7937(4) 0.083(3) Uani 1 1 d . . .
N4 N 0.7658(7) 0.6799(4) 0.6183(4) 0.078(3) Uani 1 1 d . . .
N5 N 0.7844(8) 0.6765(5) 0.7351(4) 0.102(3) Uani 1 1 d . . .
N6 N 0.8377(7) 0.7873(5) 0.6936(4) 0.095(3) Uani 1 1 d . . .
N7 N 0.6381(7) 0.6668(4) 0.1945(4) 0.086(3) Uani 1 1 d . . .
N8 N 0.8110(7) 0.6414(3) 0.2827(3) 0.074(3) Uani 1 1 d . . .
N9 N 1.0470(5) 0.8347(3) 0.1584(3) 0.0562(19) Uani 1 1 d . . .
N10 N 0.8072(7) 0.5945(3) 0.1761(4) 0.077(3) Uani 1 1 d . . .
N11 N 0.8813(6) 0.8509(3) 0.0654(3) 0.0532(19) Uani 1 1 d . . .
N12 N 1.0334(6) 0.7678(3) 0.0626(3) 0.060(2) Uani 1 1 d . . .
O3 O 0.8415(4) 0.8221(2) 0.1850(2) 0.0496(14) Uani 1 1 d . . .
O4 O 0.7586(5) 0.7542(2) 0.2327(2) 0.0593(16) Uani 1 1 d . . .
O5 O 0.6702(5) 0.7916(3) 0.6313(2) 0.0651(17) Uani 1 1 d . C .
O6 O 0.5238(5) 0.8207(2) 0.6559(3) 0.0621(17) Uani 1 1 d . C .
C1 C 0.9794(7) 0.7335(3) 0.2497(4) 0.063(3) Uani 1 1 d . . .
C2 C 0.9407(8) 0.7089(4) 0.2998(4) 0.072(3) Uani 1 1 d . . .
C3 C 0.9425(10) 0.7379(4) 0.3474(4) 0.089(4) Uani 1 1 d . . .
H3 H 0.9165 0.7206 0.3804 0.106 Uiso 1 1 calc R . .
C4 C 0.9804(10) 0.7912(4) 0.3500(4) 0.089(4) Uani 1 1 d . . .
C5 C 1.0287(9) 0.8111(4) 0.3009(4) 0.080(3) Uani 1 1 d . . .
H5 H 1.0615 0.8451 0.3013 0.095 Uiso 1 1 calc R . .
C6 C 1.0309(7) 0.7830(4) 0.2511(4) 0.063(3) Uani 1 1 d . . .
C7 C 1.0930(7) 0.8017(4) 0.2022(4) 0.067(3) Uani 1 1 d . . .
H7A H 1.1229 0.7682 0.1858 0.081 Uiso 1 1 calc R . .
H7B H 1.1431 0.8246 0.2147 0.081 Uiso 1 1 calc R . .
C8 C 1.0249(8) 0.8912(4) 0.1808(4) 0.072(3) Uani 1 1 d . . .
H8A H 0.9791 0.8875 0.2124 0.108 Uiso 1 1 calc R . .
H8B H 0.9992 0.9155 0.1527 0.108 Uiso 1 1 calc R . .
H8C H 1.0819 0.9076 0.1919 0.108 Uiso 1 1 calc R . .
C9 C 1.1161(8) 0.8408(5) 0.1104(4) 0.085(3) Uani 1 1 d . . .
H9A H 1.1779 0.8491 0.1229 0.102 Uiso 1 1 calc R . .
H9B H 1.0975 0.8724 0.0866 0.102 Uiso 1 1 calc R . .
C10 C 1.1233(9) 0.7882(6) 0.0784(5) 0.096(4) Uani 1 1 d . . .
H10A H 1.1652 0.7952 0.0450 0.115 Uiso 1 1 calc R . .
H10B H 1.1524 0.7585 0.1005 0.115 Uiso 1 1 calc R . .
C11 C 1.0437(10) 0.7074(4) 0.0496(5) 0.099(4) Uani 1 1 d . . .
H11A H 1.0636 0.6861 0.0814 0.149 Uiso 1 1 calc R . .
H11B H 1.0904 0.7032 0.0187 0.149 Uiso 1 1 calc R . .
H11C H 0.9837 0.6934 0.0402 0.149 Uiso 1 1 calc R . .
C12 C 1.0031(9) 0.7972(4) 0.0122(4) 0.082(3) Uani 1 1 d . . .
H12A H 0.9569 0.7739 -0.0037 0.098 Uiso 1 1 calc R . .
H12B H 1.0576 0.8011 -0.0149 0.098 Uiso 1 1 calc R . .
C13 C 0.9601(8) 0.8551(4) 0.0220(4) 0.075(3) Uani 1 1 d . . .
H13A H 1.0080 0.8804 0.0333 0.090 Uiso 1 1 calc R . .
H13B H 0.9370 0.8708 -0.0122 0.090 Uiso 1 1 calc R . .
C14 C 0.8555(8) 0.9071(3) 0.0867(4) 0.068(3) Uani 1 1 d . . .
H14A H 0.8034 0.9034 0.1148 0.101 Uiso 1 1 calc R . .
H14B H 0.8371 0.9318 0.0568 0.101 Uiso 1 1 calc R . .
H14C H 0.9092 0.9227 0.1025 0.101 Uiso 1 1 calc R . .
C15 C 0.7984(8) 0.8320(4) 0.0382(4) 0.063(3) Uani 1 1 d . . .
H15A H 0.7819 0.8618 0.0117 0.075 Uiso 1 1 calc R . .
H15B H 0.8174 0.7988 0.0173 0.075 Uiso 1 1 calc R . .
C16 C 0.7136(8) 0.8180(4) 0.0737(4) 0.067(3) Uani 1 1 d . . .
C17 C 0.7073(7) 0.7639(4) 0.1006(4) 0.058(2) Uani 1 1 d . . .
C18 C 0.6206(8) 0.7451(4) 0.1236(5) 0.075(3) Uani 1 1 d . . .
C19 C 0.5449(9) 0.7825(6) 0.1261(6) 0.109(5) Uani 1 1 d . . .
H19 H 0.4869 0.7704 0.1433 0.131 Uiso 1 1 calc R . .
C20 C 0.5517(10) 0.8391(5) 0.1034(7) 0.112(5) Uani 1 1 d . A .
C21 C 0.6356(10) 0.8535(5) 0.0785(5) 0.086(4) Uani 1 1 d . . .
H21 H 0.6420 0.8903 0.0632 0.104 Uiso 1 1 calc R . .
C22 C 0.6071(8) 0.6842(4) 0.1401(5) 0.082(3) Uani 1 1 d . . .
H22A H 0.5401 0.6756 0.1399 0.098 Uiso 1 1 calc R . .
H22B H 0.6415 0.6614 0.1123 0.098 Uiso 1 1 calc R . .
C23 C 0.5741(10) 0.6934(8) 0.2355(6) 0.133(6) Uani 1 1 d . . .
H23A H 0.5928 0.6835 0.2720 0.200 Uiso 1 1 calc R . .
H23B H 0.5105 0.6807 0.2324 0.200 Uiso 1 1 calc R . .
H23C H 0.5763 0.7340 0.2295 0.200 Uiso 1 1 calc R . .
C24 C 0.6324(13) 0.6050(7) 0.1997(7) 0.134(7) Uani 1 1 d . . .
H24A H 0.5721 0.5933 0.1874 0.161 Uiso 1 1 calc R . .
H24B H 0.6337 0.5932 0.2385 0.161 Uiso 1 1 calc R . .
C25 C 0.7127(13) 0.5750(5) 0.1661(7) 0.117(6) Uani 1 1 d . . .
H25A H 0.7092 0.5345 0.1748 0.141 Uiso 1 1 calc R . .
H25B H 0.7039 0.5808 0.1268 0.141 Uiso 1 1 calc R . .
C26 C 0.8690(12) 0.5844(4) 0.1278(5) 0.112(5) Uani 1 1 d . . .
H26A H 0.9320 0.5965 0.1335 0.168 Uiso 1 1 calc R . .
H26B H 0.8464 0.6053 0.0965 0.168 Uiso 1 1 calc R . .
H26C H 0.8703 0.5444 0.1208 0.168 Uiso 1 1 calc R . .
C27 C 0.8430(9) 0.5633(4) 0.2235(5) 0.083(3) Uani 1 1 d . . .
H27A H 0.9111 0.5686 0.2224 0.099 Uiso 1 1 calc R . .
H27B H 0.8321 0.5231 0.2198 0.099 Uiso 1 1 calc R . .
C28 C 0.8000(9) 0.5802(4) 0.2775(4) 0.082(3) Uani 1 1 d . . .
H28A H 0.8305 0.5596 0.3069 0.099 Uiso 1 1 calc R . .
H28B H 0.7330 0.5708 0.2811 0.099 Uiso 1 1 calc R . .
C29 C 0.7438(11) 0.6602(5) 0.3278(5) 0.100(4) Uani 1 1 d . . .
H29A H 0.7509 0.7002 0.3323 0.150 Uiso 1 1 calc R . .
H29B H 0.7562 0.6398 0.3617 0.150 Uiso 1 1 calc R . .
H29C H 0.6800 0.6528 0.3191 0.150 Uiso 1 1 calc R . .
C30 C 0.9068(9) 0.6490(4) 0.2995(4) 0.080(3) Uani 1 1 d . . .
H30A H 0.9509 0.6279 0.2747 0.096 Uiso 1 1 calc R . .
H30B H 0.9097 0.6321 0.3366 0.096 Uiso 1 1 calc R . .
C31 C 0.9755(12) 0.8247(5) 0.4006(4) 0.112(5) Uani 1 1 d . . .
C32 C 0.9230(12) 0.7956(5) 0.4497(5) 0.114(5) Uani 1 1 d . . .
H32A H 0.9532 0.7596 0.4575 0.172 Uiso 1 1 calc R . .
H32B H 0.8585 0.7896 0.4418 0.172 Uiso 1 1 calc R . .
H32C H 0.9237 0.8190 0.4814 0.172 Uiso 1 1 calc R . .
C33 C 1.0802(15) 0.8347(8) 0.4158(6) 0.181(10) Uani 1 1 d . . .
H33A H 1.1099 0.7988 0.4243 0.272 Uiso 1 1 calc R . .
H33B H 1.0788 0.8582 0.4475 0.272 Uiso 1 1 calc R . .
H33C H 1.1158 0.8534 0.3848 0.272 Uiso 1 1 calc R . .
C34 C 0.9286(19) 0.8803(6) 0.3882(6) 0.205(12) Uani 1 1 d . . .
H34A H 0.9629 0.8991 0.3569 0.307 Uiso 1 1 calc R . .
H34B H 0.9281 0.9037 0.4199 0.307 Uiso 1 1 calc R . .
H34C H 0.8644 0.8740 0.3797 0.307 Uiso 1 1 calc R . .
C35 C 0.4648(10) 0.8807(5) 0.1090(7) 0.154(7) Uani 1 1 d . . .
C36A C 0.3825(10) 0.8506(5) 0.1384(7) 0.184 Uiso 0.50 1 d PR A 1
H36A H 0.3279 0.8755 0.1404 0.230 Uiso 0.50 1 calc PR A 1
H36B H 0.3973 0.8392 0.1753 0.230 Uiso 0.50 1 calc PR A 1
H36C H 0.3690 0.8175 0.1184 0.230 Uiso 0.50 1 calc PR A 1
C37A C 0.4391(10) 0.9025(5) 0.0536(7) 0.184 Uiso 0.50 1 d PR A 1
H37A H 0.4343 0.8711 0.0297 0.230 Uiso 0.50 1 calc PR A 1
H37B H 0.4872 0.9280 0.0377 0.230 Uiso 0.50 1 calc PR A 1
H37C H 0.3790 0.9223 0.0577 0.230 Uiso 0.50 1 calc PR A 1
C38A C 0.4906(10) 0.9292(5) 0.1422(7) 0.184 Uiso 0.50 1 d PR A 1
H38A H 0.4384 0.9558 0.1455 0.230 Uiso 0.50 1 calc PR A 1
H38B H 0.5455 0.9477 0.1240 0.230 Uiso 0.50 1 calc PR A 1
H38C H 0.5048 0.9153 0.1785 0.230 Uiso 0.50 1 calc PR A 1
C36B C 0.4923(10) 0.9376(5) 0.0844(7) 0.184 Uiso 0.50 1 d PR A 2
H36D H 0.5076 0.9348 0.0451 0.230 Uiso 0.50 1 calc PR A 2
H36E H 0.5467 0.9507 0.1013 0.230 Uiso 0.50 1 calc PR A 2
H36F H 0.4403 0.9640 0.0909 0.230 Uiso 0.50 1 calc PR A 2
C37B C 0.4357(10) 0.8857(5) 0.1692(7) 0.184 Uiso 0.50 1 d PR A 2
H37D H 0.3803 0.9098 0.1737 0.230 Uiso 0.50 1 calc PR A 2
H37E H 0.4866 0.9018 0.1872 0.230 Uiso 0.50 1 calc PR A 2
H37F H 0.4214 0.8486 0.1855 0.230 Uiso 0.50 1 calc PR A 2
C38B C 0.3841(10) 0.8590(5) 0.0806(7) 0.184 Uiso 0.50 1 d PR A 2
H38D H 0.3306 0.8844 0.0858 0.230 Uiso 0.50 1 calc PR A 2
H38E H 0.3671 0.8219 0.0960 0.230 Uiso 0.50 1 calc PR A 2
H38F H 0.4026 0.8565 0.0416 0.230 Uiso 0.50 1 calc PR A 2
C39 C 0.7836(6) 0.8035(3) 0.2228(3) 0.049(2) Uani 1 1 d . . .
C40 C 0.7394(7) 0.8469(3) 0.2614(3) 0.056(2) Uani 1 1 d . C .
C41 C 0.6742(9) 0.8323(4) 0.3038(4) 0.081(3) Uani 1 1 d . . .
H41 H 0.6553 0.7946 0.3087 0.098 Uiso 1 1 calc R . .
C42 C 0.6353(10) 0.8722(5) 0.3401(5) 0.102(5) Uani 1 1 d . C .
H42 H 0.5910 0.8610 0.3690 0.122 Uiso 1 1 calc R . .
C43 C 0.6612(9) 0.9267(4) 0.3338(4) 0.078(3) Uani 1 1 d . . .
C44 C 0.7278(9) 0.9427(4) 0.2913(4) 0.080(3) Uani 1 1 d . C .
H44 H 0.7470 0.9805 0.2872 0.096 Uiso 1 1 calc R . .
C45 C 0.7659(7) 0.9036(3) 0.2555(4) 0.061(3) Uani 1 1 d . . .
H45 H 0.8102 0.9150 0.2266 0.074 Uiso 1 1 calc R C .
C46 C 0.6566(7) 0.8564(4) 0.7508(3) 0.051(2) Uani 1 1 d . . .
C47 C 0.5869(7) 0.8989(4) 0.7575(4) 0.057(2) Uani 1 1 d . . .
C48 C 0.6089(8) 0.9541(4) 0.7382(4) 0.075(3) Uani 1 1 d . . .
H48 H 0.5625 0.9826 0.7422 0.090 Uiso 1 1 calc R . .
C49 C 0.6973(10) 0.9678(5) 0.7133(5) 0.087(4) Uani 1 1 d . . .
C50 C 0.7658(9) 0.9264(6) 0.7137(4) 0.083(4) Uani 1 1 d . . .
H50 H 0.8278 0.9356 0.7006 0.100 Uiso 1 1 calc R . .
C51 C 0.7468(7) 0.8718(5) 0.7325(4) 0.066(3) Uani 1 1 d . . .
C52 C 0.8253(7) 0.8285(5) 0.7391(5) 0.080(3) Uani 1 1 d . . .
H52A H 0.8846 0.8485 0.7408 0.096 Uiso 1 1 calc R . .
H52B H 0.8123 0.8075 0.7742 0.096 Uiso 1 1 calc R . .
C53 C 0.8671(11) 0.8234(7) 0.6411(5) 0.151(8) Uani 1 1 d . . .
H53A H 0.8157 0.8485 0.6325 0.226 Uiso 1 1 calc R . .
H53B H 0.8824 0.7989 0.6106 0.226 Uiso 1 1 calc R . .
H53C H 0.9219 0.8453 0.6471 0.226 Uiso 1 1 calc R . .
C54 C 0.9098(11) 0.7440(9) 0.7114(9) 0.147(9) Uani 1 1 d . . .
H54A H 0.9365 0.7240 0.6792 0.176 Uiso 1 1 calc R . .
H54B H 0.9611 0.7632 0.7270 0.176 Uiso 1 1 calc R . .
C55 C 0.8682(15) 0.7049(9) 0.7508(7) 0.140(8) Uani 1 1 d . . .
H55A H 0.8511 0.7246 0.7848 0.168 Uiso 1 1 calc R . .
H55B H 0.9156 0.6762 0.7590 0.168 Uiso 1 1 calc R . .
C56 C 0.7299(15) 0.6565(9) 0.7862(7) 0.199(11) Uani 1 1 d . . .
H56A H 0.7090 0.6885 0.8077 0.298 Uiso 1 1 calc R . .
H56B H 0.7694 0.6320 0.8075 0.298 Uiso 1 1 calc R . .
H56C H 0.6757 0.6358 0.7769 0.298 Uiso 1 1 calc R . .
C57 C 0.8069(11) 0.6273(6) 0.7036(6) 0.112(5) Uani 1 1 d . . .
H57A H 0.7512 0.6035 0.7047 0.135 Uiso 1 1 calc R . .
H57B H 0.8567 0.6056 0.7204 0.135 Uiso 1 1 calc R . .
C58 C 0.8388(9) 0.6425(6) 0.6451(7) 0.115(5) Uani 1 1 d . . .
H58A H 0.8493 0.6081 0.6245 0.138 Uiso 1 1 calc R . .
H58B H 0.8987 0.6625 0.6437 0.138 Uiso 1 1 calc R . .
C59 C 0.8071(10) 0.7066(6) 0.5682(5) 0.118(5) Uani 1 1 d . . .
H59A H 0.7604 0.7305 0.5519 0.177 Uiso 1 1 calc R . .
H59B H 0.8289 0.6780 0.5426 0.177 Uiso 1 1 calc R . .
H59C H 0.8599 0.7293 0.5763 0.177 Uiso 1 1 calc R . .
C60 C 0.6909(8) 0.6425(4) 0.6028(4) 0.074(3) Uani 1 1 d . . .
H60A H 0.6742 0.6166 0.6342 0.089 Uiso 1 1 calc R . .
H60B H 0.7177 0.6196 0.5726 0.089 Uiso 1 1 calc R . .
C61 C 0.6019(7) 0.6694(4) 0.5855(4) 0.062(2) Uani 1 1 d . . .
C62 C 0.5316(7) 0.6838(3) 0.6266(4) 0.057(2) Uani 1 1 d . . .
C63 C 0.4405(7) 0.6958(3) 0.6110(5) 0.064(3) Uani 1 1 d . . .
C64 C 0.4252(9) 0.6992(4) 0.5548(5) 0.083(3) Uani 1 1 d . . .
H64 H 0.3640 0.7067 0.5444 0.100 Uiso 1 1 calc R . .
C65 C 0.4967(11) 0.6920(5) 0.5151(5) 0.084(3) Uani 1 1 d . B .
C66 C 0.5837(9) 0.6744(5) 0.5316(4) 0.074(3) Uani 1 1 d . . .
H66 H 0.6319 0.6656 0.5045 0.089 Uiso 1 1 calc R . .
C67 C 0.3619(7) 0.6983(4) 0.6551(5) 0.079(3) Uani 1 1 d . . .
H67A H 0.3729 0.6700 0.6843 0.095 Uiso 1 1 calc R . .
H67B H 0.3027 0.6894 0.6399 0.095 Uiso 1 1 calc R . .
C68 C 0.3248(12) 0.7971(6) 0.6366(8) 0.162(9) Uani 1 1 d . . .
H68A H 0.3213 0.8344 0.6515 0.244 Uiso 1 1 calc R . .
H68B H 0.2636 0.7872 0.6255 0.244 Uiso 1 1 calc R . .
H68C H 0.3708 0.7967 0.6050 0.244 Uiso 1 1 calc R . .
C69 C 0.2783(15) 0.7567(8) 0.7141(8) 0.150(7) Uani 1 1 d . . .
H69A H 0.2250 0.7405 0.6976 0.180 Uiso 1 1 calc R . .
H69B H 0.2620 0.7957 0.7230 0.180 Uiso 1 1 calc R . .
C70 C 0.2973(10) 0.7239(5) 0.7650(7) 0.112(6) Uani 1 1 d . . .
H70A H 0.3026 0.6840 0.7564 0.134 Uiso 1 1 calc R . .
H70B H 0.2431 0.7282 0.7920 0.134 Uiso 1 1 calc R . .
C71 C 0.4391(15) 0.6971(6) 0.8224(8) 0.214(13) Uani 1 1 d . . .
H71A H 0.4972 0.7104 0.8350 0.321 Uiso 1 1 calc R . .
H71B H 0.4528 0.6663 0.7979 0.321 Uiso 1 1 calc R . .
H71C H 0.3977 0.6841 0.8538 0.321 Uiso 1 1 calc R . .
C72 C 0.3722(8) 0.7878(4) 0.8320(4) 0.064(3) Uani 1 1 d . . .
H72A H 0.4269 0.7936 0.8528 0.077 Uiso 1 1 calc R . .
H72B H 0.3196 0.7764 0.8583 0.077 Uiso 1 1 calc R . .
C73 C 0.3467(7) 0.8429(3) 0.8032(3) 0.053(2) Uani 1 1 d . . .
H73A H 0.2875 0.8388 0.7861 0.064 Uiso 1 1 calc R . .
H73B H 0.3378 0.8725 0.8301 0.064 Uiso 1 1 calc R . .
C74 C 0.3861(7) 0.9016(3) 0.7224(4) 0.062(2) Uani 1 1 d . . .
H74A H 0.4355 0.9125 0.6944 0.093 Uiso 1 1 calc R . .
H74B H 0.3644 0.9344 0.7426 0.093 Uiso 1 1 calc R . .
H74C H 0.3340 0.8861 0.7050 0.093 Uiso 1 1 calc R . .
C75 C 0.4959(7) 0.8856(3) 0.7905(4) 0.055(2) Uani 1 1 d . . .
H75A H 0.5096 0.8604 0.8216 0.066 Uiso 1 1 calc R . .
H75B H 0.4697 0.9207 0.8056 0.066 Uiso 1 1 calc R . .
C76 C 0.7200(11) 1.0266(6) 0.6888(6) 0.114(5) Uani 1 1 d . . .
C77 C 0.6351(16) 1.0620(8) 0.6853(12) 0.237(16) Uani 1 1 d . . .
H77A H 0.6050 1.0670 0.7220 0.355 Uiso 1 1 calc R . .
H77B H 0.5918 1.0439 0.6631 0.355 Uiso 1 1 calc R . .
H77C H 0.6524 1.0985 0.6685 0.355 Uiso 1 1 calc R . .
C78 C 0.7872(10) 1.0544(5) 0.7251(6) 0.118(5) Uani 1 1 d . . .
H78A H 0.7579 1.0561 0.7624 0.178 Uiso 1 1 calc R . .
H78B H 0.8011 1.0922 0.7107 0.178 Uiso 1 1 calc R . .
H78C H 0.8452 1.0325 0.7253 0.178 Uiso 1 1 calc R . .
C79 C 0.762(2) 1.0225(9) 0.6326(7) 0.230(15) Uani 1 1 d . . .
H79A H 0.7185 1.0043 0.6107 0.344 Uiso 1 1 calc R . .
H79B H 0.8199 1.0005 0.6326 0.344 Uiso 1 1 calc R . .
H79C H 0.7756 1.0600 0.6171 0.344 Uiso 1 1 calc R . .
C80 C 0.4763(9) 0.7028(5) 0.4529(4) 0.113(5) Uani 1 1 d . . .
C81A C 0.5635(9) 0.6925(5) 0.4156(4) 0.136 Uiso 0.50 1 d PR B 1
H81A H 0.5469 0.6901 0.3780 0.170 Uiso 0.50 1 calc PR B 1
H81B H 0.5934 0.6575 0.4270 0.170 Uiso 0.50 1 calc PR B 1
H81C H 0.6067 0.7234 0.4177 0.170 Uiso 0.50 1 calc PR B 1
C82A C 0.4446(9) 0.7629(5) 0.4455(4) 0.136 Uiso 0.50 1 d PR B 1
H82A H 0.4459 0.7730 0.4066 0.170 Uiso 0.50 1 calc PR B 1
H82B H 0.4864 0.7872 0.4629 0.170 Uiso 0.50 1 calc PR B 1
H82C H 0.3810 0.7673 0.4624 0.170 Uiso 0.50 1 calc PR B 1
C83A C 0.4000(9) 0.6644(5) 0.4387(4) 0.136 Uiso 0.50 1 d PR B 1
H83A H 0.3408 0.6754 0.4582 0.170 Uiso 0.50 1 calc PR B 1
H83B H 0.4157 0.6259 0.4494 0.170 Uiso 0.50 1 calc PR B 1
H83C H 0.3940 0.6672 0.3994 0.170 Uiso 0.50 1 calc PR B 1
C81B C 0.3752(9) 0.7207(5) 0.4510(4) 0.136 Uiso 0.50 1 d PR B 2
H81D H 0.3578 0.7198 0.4134 0.170 Uiso 0.50 1 calc PR B 2
H81E H 0.3669 0.7587 0.4640 0.170 Uiso 0.50 1 calc PR B 2
H81F H 0.3355 0.6952 0.4743 0.170 Uiso 0.50 1 calc PR B 2
C82B C 0.4941(9) 0.6503(5) 0.4211(4) 0.136 Uiso 0.50 1 d PR B 2
H82D H 0.4478 0.6223 0.4338 0.170 Uiso 0.50 1 calc PR B 2
H82E H 0.5567 0.6357 0.4266 0.170 Uiso 0.50 1 calc PR B 2
H82F H 0.4895 0.6591 0.3822 0.170 Uiso 0.50 1 calc PR B 2
C83B C 0.5388(9) 0.7488(5) 0.4279(4) 0.136 Uiso 0.50 1 d PR B 2
H83D H 0.5121 0.7652 0.3955 0.170 Uiso 0.50 1 calc PR B 2
H83E H 0.6008 0.7334 0.4175 0.170 Uiso 0.50 1 calc PR B 2
H83F H 0.5438 0.7777 0.4545 0.170 Uiso 0.50 1 calc PR B 2
C85 C 0.5965(10) 0.8205(4) 0.6250(4) 0.065(3) Uani 1 1 d . . .
S6A S 0.5154(6) 0.9602(3) 0.4199(2) 0.115(3) Uani 0.509(7) 1 d P C 1
S5A S 0.6019(11) 0.9749(8) 0.3781(7) 0.091(4) Uani 0.509(7) 1 d P C 1
C86A C 0.5725(12) 0.8571(5) 0.5745(4) 0.055(6) Uani 0.509(7) 1 d PG C 1
C87A C 0.4848(10) 0.8809(6) 0.5663(5) 0.075(6) Uani 0.509(7) 1 d PG C 1
H87A H 0.4342 0.8755 0.5932 0.090 Uiso 0.509(7) 1 calc PR C 1
C88A C 0.4719(11) 0.9126(6) 0.5184(6) 0.093(8) Uani 0.509(7) 1 d PG C 1
H88A H 0.4126 0.9286 0.5128 0.111 Uiso 0.509(7) 1 calc PR C 1
C89A C 0.5467(13) 0.9205(6) 0.4787(4) 0.092(9) Uani 0.509(7) 1 d PG C 1
C90A C 0.6344(11) 0.8968(6) 0.4869(5) 0.087(8) Uani 0.509(7) 1 d PG C 1
H90A H 0.6849 0.9021 0.4600 0.105 Uiso 0.509(7) 1 calc PR C 1
C91A C 0.6473(10) 0.8651(6) 0.5348(6) 0.073(7) Uani 0.509(7) 1 d PG C 1
H91A H 0.7066 0.8490 0.5403 0.088 Uiso 0.509(7) 1 calc PR C 1
S6B S 0.6883(6) 0.9886(2) 0.4336(2) 0.092(3) Uani 0.491(7) 1 d P C 2
S5B S 0.6347(19) 0.9827(9) 0.3801(8) 0.172(11) Uani 0.491(7) 1 d P C 2
C86B C 0.6294(12) 0.8610(6) 0.5766(6) 0.050(6) Uani 0.491(7) 1 d PG C 2
C87B C 0.5665(12) 0.9053(8) 0.5688(7) 0.135(15) Uani 0.491(7) 1 d PG C 2
H87B H 0.5125 0.9093 0.5932 0.162 Uiso 0.491(7) 1 calc PR C 2
C88B C 0.5835(14) 0.9437(7) 0.5247(8) 0.17(2) Uani 0.491(7) 1 d PG C 2
H88B H 0.5410 0.9736 0.5194 0.210 Uiso 0.491(7) 1 calc PR C 2
C89B C 0.6633(13) 0.9377(6) 0.4886(5) 0.069(6) Uani 0.491(7) 1 d PG C 2
C90B C 0.7262(12) 0.8934(8) 0.4964(7) 0.134(13) Uani 0.491(7) 1 d PG C 2
H90B H 0.7802 0.8894 0.4719 0.161 Uiso 0.491(7) 1 calc PR C 2
C91B C 0.7093(12) 0.8550(8) 0.5404(8) 0.143(16) Uani 0.491(7) 1 d PG C 2
H91B H 0.7518 0.8251 0.5457 0.171 Uiso 0.491(7) 1 calc PR C 2
C100 C 0.8596(6) 1.0782(3) 0.1307(3) 0.047(2) Uani 1 1 d . . .
C101 C 0.8009(7) 1.0358(3) 0.1552(4) 0.057(2) Uani 1 1 d . . .
H101 H 0.8171 1.0179 0.1882 0.068 Uiso 1 1 calc R . .
C102 C 0.7205(7) 1.0193(4) 0.1330(5) 0.067(3) Uani 1 1 d . . .
H102 H 0.6839 0.9903 0.1506 0.080 Uiso 1 1 calc R . .
C103 C 0.6933(8) 1.0446(5) 0.0857(5) 0.075(3) Uani 1 1 d . . .
H103 H 0.6383 1.0333 0.0707 0.090 Uiso 1 1 calc R . .
C104 C 0.7469(8) 1.0864(5) 0.0607(4) 0.072(3) Uani 1 1 d . . .
H104 H 0.7289 1.1044 0.0281 0.087 Uiso 1 1 calc R . .
C105 C 0.8283(7) 1.1028(4) 0.0830(4) 0.062(2) Uani 1 1 d . . .
H105 H 0.8639 1.1320 0.0649 0.075 Uiso 1 1 calc R . .
C106 C 0.9843(7) 1.1620(3) 0.1399(3) 0.049(2) Uani 1 1 d . . .
C107 C 0.9141(7) 1.2042(3) 0.1426(4) 0.063(3) Uani 1 1 d . . .
H107 H 0.8512 1.1938 0.1516 0.076 Uiso 1 1 calc R . .
C108 C 0.9344(9) 1.2610(4) 0.1322(4) 0.075(3) Uani 1 1 d . . .
H108 H 0.8858 1.2882 0.1356 0.090 Uiso 1 1 calc R . .
C109 C 1.0238(9) 1.2774(4) 0.1172(4) 0.075(3) Uani 1 1 d . . .
H109 H 1.0373 1.3156 0.1094 0.090 Uiso 1 1 calc R . .
C110 C 1.0944(8) 1.2375(4) 0.1137(4) 0.067(3) Uani 1 1 d . . .
H110 H 1.1567 1.2485 0.1036 0.080 Uiso 1 1 calc R . .
C111 C 1.0744(7) 1.1816(4) 0.1247(3) 0.055(2) Uani 1 1 d . . .
H111 H 1.1243 1.1552 0.1217 0.065 Uiso 1 1 calc R . .
C112 C 0.9462(6) 1.0852(3) 0.2226(3) 0.049(2) Uani 1 1 d . . .
C113 C 0.9640(8) 1.0335(4) 0.2476(4) 0.076(3) Uani 1 1 d . . .
H113 H 0.9888 1.0044 0.2255 0.091 Uiso 1 1 calc R . .
C114 C 0.9470(11) 1.0223(5) 0.3040(5) 0.100(4) Uani 1 1 d . . .
H114 H 0.9592 0.9861 0.3188 0.120 Uiso 1 1 calc R . .
C115 C 0.9131(9) 1.0632(6) 0.3375(4) 0.089(4) Uani 1 1 d . . .
H115 H 0.9031 1.0561 0.3757 0.107 Uiso 1 1 calc R . .
C116 C 0.8937(7) 1.1150(5) 0.3148(4) 0.067(3) Uani 1 1 d . . .
H116 H 0.8686 1.1437 0.3373 0.081 Uiso 1 1 calc R . .
C117 C 0.9109(6) 1.1254(4) 0.2587(3) 0.052(2) Uani 1 1 d . . .
H117 H 0.8978 1.1617 0.2443 0.063 Uiso 1 1 calc R . .
C118 C 1.0440(6) 1.0550(3) 0.1280(3) 0.046(2) Uani 1 1 d . . .
C119 C 1.1312(7) 1.0487(4) 0.1512(4) 0.063(3) Uani 1 1 d . . .
H119 H 1.1384 1.0656 0.1848 0.076 Uiso 1 1 calc R . .
C120 C 1.2071(8) 1.0186(4) 0.1265(5) 0.071(3) Uani 1 1 d . . .
H120 H 1.2638 1.0151 0.1434 0.085 Uiso 1 1 calc R . .
C121 C 1.1981(8) 0.9945(4) 0.0779(4) 0.064(3) Uani 1 1 d . . .
H121 H 1.2494 0.9749 0.0606 0.077 Uiso 1 1 calc R . .
C122 C 1.1150(7) 0.9985(3) 0.0537(3) 0.054(2) Uani 1 1 d . . .
H122 H 1.1086 0.9813 0.0202 0.065 Uiso 1 1 calc R . .
C123 C 1.0407(7) 1.0280(3) 0.0790(3) 0.048(2) Uani 1 1 d . . .
H123 H 0.9840 1.0299 0.0619 0.058 Uiso 1 1 calc R . .
C124 C 0.1205(8) 0.6286(4) 0.5943(4) 0.072(3) Uani 1 1 d . . .
C125 C 0.1043(7) 0.6775(4) 0.6233(4) 0.064(3) Uani 1 1 d . . .
H125 H 0.0975 0.6748 0.6619 0.077 Uiso 1 1 calc R . .
C126 C 0.0980(7) 0.7300(4) 0.5970(5) 0.076(3) Uani 1 1 d . . .
H126 H 0.0863 0.7621 0.6179 0.091 Uiso 1 1 calc R . .
C127 C 0.1085(10) 0.7354(6) 0.5411(6) 0.099(4) Uani 1 1 d . . .
H127 H 0.1053 0.7711 0.5233 0.119 Uiso 1 1 calc R . .
C128 C 0.1236(13) 0.6884(6) 0.5117(6) 0.125(6) Uani 1 1 d . . .
H128 H 0.1282 0.6914 0.4730 0.150 Uiso 1 1 calc R . .
C129 C 0.1321(11) 0.6364(5) 0.5377(5) 0.110(5) Uani 1 1 d . . .
H129 H 0.1464 0.6050 0.5162 0.132 Uiso 1 1 calc R . .
C130 C 0.0269(9) 0.5331(4) 0.6239(5) 0.076(3) Uani 1 1 d . . .
C131 C -0.0142(10) 0.5009(5) 0.6679(6) 0.095(4) Uani 1 1 d . . .
H131 H 0.0147 0.4996 0.7011 0.114 Uiso 1 1 calc R . .
C132 C -0.0929(12) 0.4717(7) 0.6653(7) 0.129(6) Uani 1 1 d . . .
H132 H -0.1180 0.4500 0.6959 0.155 Uiso 1 1 calc R . .
C133 C -0.1381(13) 0.4741(8) 0.6152(10) 0.145(7) Uani 1 1 d . . .
H133 H -0.1939 0.4540 0.6130 0.173 Uiso 1 1 calc R . .
C134 C -0.1019(13) 0.5045(7) 0.5713(6) 0.110(5) Uani 1 1 d . . .
H134 H -0.1306 0.5059 0.5379 0.132 Uiso 1 1 calc R . .
C135 C -0.0208(10) 0.5336(5) 0.5770(5) 0.094(4) Uani 1 1 d . . .
H135 H 0.0040 0.5557 0.5465 0.113 Uiso 1 1 calc R . .
C136 C 0.1592(9) 0.5719(4) 0.6873(4) 0.072(3) Uani 1 1 d . . .
C137 C 0.0966(9) 0.5909(4) 0.7303(4) 0.078(3) Uani 1 1 d . . .
H137 H 0.0343 0.5989 0.7223 0.093 Uiso 1 1 calc R . .
C138 C 0.1182(12) 0.5984(4) 0.7819(5) 0.094(4) Uani 1 1 d . . .
H138 H 0.0723 0.6106 0.8089 0.113 Uiso 1 1 calc R . .
C139 C 0.2102(14) 0.5877(4) 0.7944(5) 0.101(5) Uani 1 1 d . . .
H139 H 0.2272 0.5931 0.8302 0.121 Uiso 1 1 calc R . .
C140 C 0.2781(10) 0.5687(4) 0.7539(6) 0.086(4) Uani 1 1 d . . .
H140 H 0.3403 0.5611 0.7623 0.103 Uiso 1 1 calc R . .
C141 C 0.2520(9) 0.5615(4) 0.7027(5) 0.071(3) Uani 1 1 d . . .
H141 H 0.2977 0.5489 0.6758 0.085 Uiso 1 1 calc R . .
C142 C 0.2085(8) 0.5290(4) 0.5879(4) 0.065(3) Uani 1 1 d . . .
C143 C 0.2954(10) 0.5519(5) 0.5687(5) 0.093(4) Uani 1 1 d . . .
H143 H 0.3072 0.5894 0.5766 0.112 Uiso 1 1 calc R . .
C144 C 0.3657(11) 0.5220(7) 0.5382(6) 0.113(5) Uani 1 1 d . . .
H144 H 0.4237 0.5390 0.5271 0.136 Uiso 1 1 calc R . .
C145 C 0.3490(11) 0.4666(6) 0.5244(5) 0.106(5) Uani 1 1 d . . .
H145 H 0.3941 0.4465 0.5024 0.127 Uiso 1 1 calc R . .
C146 C 0.2666(10) 0.4428(5) 0.5435(4) 0.085(3) Uani 1 1 d . . .
H146 H 0.2554 0.4051 0.5358 0.103 Uiso 1 1 calc R . .
C147 C 0.1970(8) 0.4735(4) 0.5747(4) 0.073(3) Uani 1 1 d . . .
H147 H 0.1404 0.4555 0.5871 0.088 Uiso 1 1 calc R . .
B1 B 0.9584(7) 1.0951(4) 0.1551(4) 0.045(2) Uani 1 1 d . . .
B2 B 0.1294(9) 0.5647(5) 0.6240(5) 0.067(3) Uani 1 1 d . . .

loop_
_atom_site_aniso_label
_atom_site_aniso_U_11
_atom_site_aniso_U_22
_atom_site_aniso_U_33
_atom_site_aniso_U_23
_atom_site_aniso_U_13
_atom_site_aniso_U_12
Ni1 0.0440(7) 0.0377(5) 0.0449(6) 0.0025(4) 0.0010(5) 0.0000(4)
Ni2 0.0669(9) 0.0415(6) 0.0604(7) -0.0003(5) -0.0002(6) -0.0141(5)
Ni3 0.0434(8) 0.0783(8) 0.0524(7) -0.0162(6) -0.0027(5) 0.0031(6)
Ni4 0.0416(8) 0.0406(6) 0.0684(7) -0.0093(5) 0.0032(5) -0.0031(5)
S1 0.0625(18) 0.0433(11) 0.0654(14) 0.0066(10) -0.0095(12) -0.0003(10)
S2 0.0569(17) 0.0464(11) 0.0589(13) -0.0051(10) -0.0080(11) -0.0012(10)
S3 0.0536(16) 0.0560(12) 0.0457(12) -0.0088(9) -0.0054(10) 0.0043(10)
S4 0.0572(17) 0.0462(11) 0.0668(14) -0.0134(10) 0.0076(12) -0.0010(10)
N1 0.043(5) 0.043(4) 0.060(4) -0.009(3) 0.002(3) -0.002(3)
N2 0.053(7) 0.093(7) 0.153(10) -0.077(7) -0.004(7) 0.009(5)
N3 0.077(7) 0.046(4) 0.115(7) 0.001(4) 0.056(5) 0.000(4)
N4 0.057(7) 0.103(6) 0.076(6) -0.041(5) 0.008(5) -0.005(5)
N5 0.083(9) 0.134(9) 0.089(7) -0.012(7) -0.012(6) 0.053(7)
N6 0.051(7) 0.142(9) 0.096(7) -0.066(6) 0.002(5) -0.017(6)
N7 0.075(8) 0.091(6) 0.094(7) 0.004(5) -0.009(6) -0.040(5)
N8 0.101(8) 0.048(4) 0.073(6) 0.012(4) -0.006(5) -0.025(4)
N9 0.054(6) 0.053(4) 0.061(5) 0.009(3) -0.003(4) -0.014(3)
N10 0.111(8) 0.046(4) 0.073(6) -0.003(4) -0.007(5) -0.020(5)
N11 0.070(6) 0.038(3) 0.052(4) 0.002(3) -0.006(4) 0.002(3)
N12 0.061(6) 0.053(4) 0.061(5) -0.001(3) 0.014(4) 0.008(4)
O3 0.052(4) 0.048(3) 0.047(3) -0.001(2) 0.008(3) -0.005(3)
O4 0.067(5) 0.041(3) 0.066(4) -0.005(3) 0.015(3) -0.009(3)
O5 0.061(5) 0.083(5) 0.050(4) -0.002(3) 0.008(3) -0.020(4)
O6 0.077(6) 0.063(4) 0.048(4) -0.011(3) -0.012(4) 0.012(3)
C1 0.080(8) 0.044(5) 0.067(6) 0.013(4) -0.026(5) -0.007(5)
C2 0.109(10) 0.048(5) 0.062(6) 0.017(5) -0.031(6) -0.022(5)
C3 0.150(12) 0.064(6) 0.056(6) 0.023(5) -0.033(7) -0.036(7)
C4 0.146(12) 0.062(6) 0.064(7) 0.021(5) -0.044(7) -0.036(7)
C5 0.113(10) 0.066(6) 0.066(7) 0.016(5) -0.043(6) -0.029(6)
C6 0.070(8) 0.054(5) 0.066(6) 0.018(4) -0.026(5) -0.015(5)
C7 0.049(7) 0.069(6) 0.086(7) 0.006(5) -0.024(5) -0.011(5)
C8 0.087(9) 0.047(5) 0.086(7) 0.007(5) -0.029(6) -0.016(5)
C9 0.064(9) 0.110(9) 0.081(7) 0.003(7) 0.003(6) -0.042(6)
C10 0.051(9) 0.140(11) 0.091(8) -0.009(8) 0.026(6) -0.002(7)
C11 0.127(12) 0.057(6) 0.102(9) 0.000(6) 0.054(8) 0.024(6)
C12 0.112(10) 0.076(7) 0.050(6) 0.003(5) 0.030(6) 0.004(6)
C13 0.090(9) 0.065(6) 0.065(6) 0.019(5) 0.013(6) 0.002(5)
C14 0.081(8) 0.046(5) 0.078(6) 0.000(4) -0.019(6) 0.007(5)
C15 0.081(9) 0.057(5) 0.053(5) 0.003(4) -0.024(5) 0.005(5)
C16 0.062(8) 0.059(6) 0.086(7) -0.011(5) -0.036(6) 0.003(5)
C17 0.050(7) 0.056(5) 0.070(6) -0.012(4) -0.017(5) -0.001(4)
C18 0.048(8) 0.065(6) 0.117(9) -0.020(6) -0.024(6) -0.001(5)
C19 0.043(9) 0.115(11) 0.173(14) -0.043(9) -0.019(8) -0.015(7)
C20 0.058(10) 0.069(8) 0.219(16) -0.041(9) -0.056(10) 0.014(6)
C21 0.067(10) 0.067(7) 0.132(10) -0.014(6) -0.050(8) 0.007(6)
C22 0.055(8) 0.077(7) 0.116(9) -0.014(6) -0.017(6) -0.018(5)
C23 0.057(11) 0.219(18) 0.119(11) -0.038(11) 0.028(8) -0.015(10)
C24 0.132(16) 0.133(13) 0.139(13) 0.053(11) -0.036(11) -0.095(12)
C25 0.166(17) 0.049(6) 0.145(13) 0.009(7) -0.055(12) -0.034(8)
C26 0.193(16) 0.048(6) 0.093(9) -0.013(6) -0.001(10) -0.002(7)
C27 0.113(11) 0.042(5) 0.095(8) 0.009(5) -0.023(7) -0.015(5)
C28 0.125(11) 0.045(5) 0.076(7) 0.013(5) -0.007(7) -0.028(6)
C29 0.142(13) 0.087(8) 0.068(7) 0.007(6) 0.016(8) -0.020(8)
C30 0.122(11) 0.052(5) 0.067(6) 0.027(5) -0.022(6) -0.023(6)
C31 0.210(17) 0.070(7) 0.060(7) 0.011(6) -0.041(8) -0.053(9)
C32 0.171(16) 0.098(9) 0.077(8) 0.005(7) -0.024(9) -0.036(9)
C33 0.25(2) 0.221(19) 0.077(9) 0.021(10) -0.033(12) -0.162(18)
C34 0.46(4) 0.086(10) 0.066(9) -0.001(7) -0.027(14) 0.032(15)
C35 0.141(17) 0.086(9) 0.24(2) -0.034(11) -0.053(14) 0.004(9)
C39 0.049(6) 0.043(5) 0.053(5) 0.000(4) -0.005(4) 0.000(4)
C40 0.068(7) 0.049(5) 0.050(5) 0.001(4) 0.005(5) 0.006(4)
C41 0.102(10) 0.059(6) 0.076(7) -0.002(5) 0.035(6) -0.002(6)
C42 0.145(13) 0.078(8) 0.071(7) 0.009(6) 0.048(7) 0.012(7)
C43 0.127(11) 0.062(6) 0.043(5) 0.003(4) 0.004(6) 0.031(6)
C44 0.129(11) 0.049(5) 0.060(6) 0.000(5) -0.002(6) 0.016(6)
C45 0.074(8) 0.052(5) 0.054(5) 0.005(4) 0.013(5) 0.007(5)
C46 0.045(7) 0.066(5) 0.044(5) -0.007(4) -0.006(4) -0.015(4)
C47 0.055(7) 0.056(5) 0.061(6) -0.003(4) -0.015(5) -0.005(5)
C48 0.077(9) 0.056(6) 0.095(8) 0.014(5) -0.035(6) -0.022(5)
C49 0.080(10) 0.091(8) 0.094(8) 0.029(7) -0.043(7) -0.051(7)
C50 0.069(10) 0.116(10) 0.067(7) 0.000(6) -0.006(6) -0.051(8)
C51 0.046(8) 0.096(8) 0.059(6) -0.020(5) -0.011(5) -0.021(6)
C52 0.029(7) 0.126(9) 0.090(8) -0.045(7) -0.006(5) -0.012(6)
C53 0.124(14) 0.231(18) 0.096(10) -0.082(11) 0.055(9) -0.113(13)
C54 0.037(11) 0.20(2) 0.21(2) -0.136(17) -0.022(12) 0.013(11)
C55 0.116(18) 0.186(18) 0.133(14) -0.093(13) -0.077(13) 0.100(14)
C56 0.20(2) 0.24(2) 0.138(15) 0.067(15) 0.001(14) 0.153(19)
C57 0.091(12) 0.123(11) 0.129(12) -0.038(9) -0.036(9) 0.040(9)
C58 0.051(9) 0.127(11) 0.174(15) -0.095(11) -0.012(9) 0.026(7)
C59 0.103(12) 0.168(13) 0.083(9) -0.067(9) 0.040(8) -0.046(9)
C60 0.061(8) 0.085(7) 0.077(7) -0.037(5) 0.013(5) 0.004(6)
C61 0.050(7) 0.068(6) 0.068(7) -0.011(5) 0.004(5) -0.007(5)
C62 0.056(7) 0.047(5) 0.066(6) -0.011(4) 0.007(5) -0.005(4)
C63 0.043(7) 0.044(5) 0.107(8) -0.020(5) -0.005(6) -0.003(4)
C64 0.078(10) 0.077(7) 0.098(9) -0.003(6) -0.031(8) -0.009(6)
C65 0.096(12) 0.089(8) 0.067(7) 0.009(6) -0.007(7) -0.022(7)
C66 0.064(9) 0.096(8) 0.062(7) -0.005(5) 0.007(6) -0.012(6)
C67 0.044(7) 0.072(6) 0.124(9) -0.050(6) 0.005(6) -0.014(5)
C68 0.155(17) 0.108(11) 0.25(2) -0.098(13) -0.148(17) 0.066(11)
C69 0.135(19) 0.169(18) 0.157(17) -0.104(15) -0.021(14) -0.017(13)
C70 0.080(11) 0.085(8) 0.160(13) -0.073(8) 0.096(10) -0.056(7)
C71 0.29(3) 0.093(10) 0.212(18) 0.089(11) 0.189(19) 0.078(13)
C72 0.066(8) 0.055(5) 0.070(6) 0.000(5) 0.005(5) -0.010(5)
C73 0.046(6) 0.055(5) 0.060(5) -0.018(4) 0.003(4) -0.001(4)
C74 0.064(7) 0.046(5) 0.076(6) -0.008(4) -0.007(5) 0.000(4)
C75 0.051(7) 0.045(5) 0.070(6) -0.020(4) -0.002(5) -0.001(4)
C76 0.108(12) 0.109(10) 0.131(12) 0.049(8) -0.062(10) -0.070(9)
C77 0.20(2) 0.144(15) 0.38(4) 0.17(2) -0.16(3) -0.099(16)
C78 0.112(13) 0.089(8) 0.160(13) 0.009(8) -0.049(10) -0.049(8)
C79 0.36(4) 0.22(2) 0.111(14) 0.069(14) -0.045(18) -0.18(3)
C80 0.103(12) 0.126(11) 0.110(10) 0.032(8) -0.021(8) -0.003(8)
C85 0.117(11) 0.046(5) 0.033(5) -0.013(4) -0.011(6) -0.003(6)
S6A 0.192(9) 0.099(5) 0.052(3) -0.001(3) -0.005(4) 0.071(5)
S5A 0.116(7) 0.096(10) 0.055(6) 0.000(5) 0.012(4) 0.064(6)
C86A 0.07(2) 0.050(11) 0.043(11) -0.018(8) 0.001(12) 0.013(12)
C87A 0.08(2) 0.074(13) 0.064(13) 0.005(10) 0.007(12) 0.019(12)
C88A 0.10(2) 0.104(17) 0.070(15) -0.014(13) -0.009(14) 0.051(15)
C89A 0.15(3) 0.058(12) 0.064(14) -0.018(10) 0.006(16) 0.043(14)
C90A 0.13(3) 0.089(17) 0.039(11) 0.009(11) 0.015(13) 0.004(16)
C91A 0.09(2) 0.075(14) 0.048(12) 0.006(10) -0.005(13) 0.025(13)
S6B 0.139(7) 0.077(4) 0.056(4) 0.013(3) 0.011(3) -0.023(4)
S5B 0.40(3) 0.055(5) 0.051(7) 0.009(4) 0.041(13) 0.064(14)
C86B 0.026(15) 0.080(13) 0.041(11) -0.009(9) 0.010(10) 0.005(10)
C87B 0.12(3) 0.13(3) 0.13(2) 0.07(2) 0.08(2) 0.06(2)
C88B 0.16(4) 0.13(3) 0.20(4) 0.10(3) 0.11(3) 0.07(3)
C89B 0.10(2) 0.065(13) 0.043(11) 0.002(9) -0.001(11) -0.027(12)
C90B 0.11(3) 0.15(3) 0.13(2) 0.05(2) 0.07(2) 0.02(2)
C91B 0.13(3) 0.18(3) 0.10(2) 0.08(2) 0.03(2) 0.06(3)
C100 0.049(6) 0.045(4) 0.045(5) -0.005(4) 0.004(4) 0.003(4)
C101 0.061(7) 0.040(4) 0.071(6) -0.012(4) -0.011(5) 0.001(4)
C102 0.060(8) 0.046(5) 0.096(8) -0.016(5) -0.003(6) -0.004(4)
C103 0.062(8) 0.077(7) 0.089(8) -0.033(6) -0.014(6) 0.007(6)
C104 0.061(8) 0.091(8) 0.066(6) -0.005(5) -0.010(6) 0.016(6)
C105 0.049(7) 0.078(6) 0.059(6) 0.000(5) 0.004(5) 0.004(5)
C106 0.055(7) 0.048(5) 0.042(5) -0.003(4) 0.006(4) 0.004(4)
C107 0.064(7) 0.050(5) 0.070(6) 0.004(4) 0.018(5) 0.002(4)
C108 0.089(10) 0.052(5) 0.080(7) 0.002(5) 0.017(6) 0.013(5)
C109 0.098(10) 0.049(5) 0.076(7) -0.002(5) 0.010(6) -0.017(6)
C110 0.071(8) 0.063(6) 0.065(6) -0.006(5) 0.004(5) -0.021(5)
C111 0.050(7) 0.059(5) 0.055(5) -0.006(4) -0.001(4) -0.003(4)
C112 0.049(6) 0.042(4) 0.057(5) -0.001(4) -0.006(4) -0.010(4)
C113 0.104(10) 0.055(6) 0.068(7) -0.001(5) -0.004(6) -0.007(5)
C114 0.159(14) 0.072(7) 0.068(8) 0.019(6) -0.006(8) -0.011(8)
C115 0.098(10) 0.118(10) 0.050(6) 0.004(7) 0.001(6) -0.033(8)
C116 0.055(7) 0.087(7) 0.058(6) -0.008(5) 0.005(5) -0.008(5)
C117 0.038(6) 0.061(5) 0.057(5) -0.008(4) -0.003(4) -0.001(4)
C118 0.048(6) 0.039(4) 0.050(5) -0.001(4) -0.004(4) 0.003(4)
C119 0.059(8) 0.059(5) 0.073(6) -0.014(5) -0.012(5) 0.007(5)
C120 0.055(8) 0.066(6) 0.092(8) -0.003(5) -0.014(6) 0.013(5)
C121 0.061(8) 0.056(5) 0.073(7) -0.004(5) 0.011(5) 0.016(5)
C122 0.069(8) 0.045(5) 0.046(5) 0.003(4) 0.005(5) 0.012(4)
C123 0.054(6) 0.041(4) 0.050(5) 0.004(4) -0.004(4) 0.003(4)
C124 0.082(9) 0.071(6) 0.064(6) -0.006(5) -0.007(5) 0.007(5)
C125 0.054(7) 0.064(6) 0.074(6) -0.005(5) -0.004(5) 0.003(5)
C126 0.050(8) 0.072(7) 0.108(9) -0.013(6) -0.016(6) 0.002(5)
C127 0.111(12) 0.088(9) 0.098(10) 0.013(8) -0.020(8) 0.014(7)
C128 0.188(18) 0.110(11) 0.074(8) 0.011(8) -0.003(9) 0.026(10)
C129 0.171(15) 0.088(8) 0.069(8) 0.000(6) -0.006(8) 0.029(9)
C130 0.084(9) 0.067(6) 0.079(7) -0.018(5) -0.005(7) 0.007(6)
C131 0.078(11) 0.103(9) 0.103(9) -0.005(7) -0.002(7) -0.015(7)
C132 0.110(15) 0.158(14) 0.121(12) 0.007(10) -0.017(10) -0.051(11)
C133 0.083(14) 0.146(15) 0.21(2) -0.055(15) -0.003(14) -0.007(10)
C134 0.111(15) 0.127(12) 0.095(10) -0.033(9) -0.024(9) 0.005(10)
C135 0.099(12) 0.106(9) 0.080(8) -0.033(7) -0.006(7) 0.012(8)
C136 0.090(10) 0.047(5) 0.078(7) 0.004(5) -0.002(6) 0.001(5)
C137 0.092(10) 0.077(7) 0.063(7) -0.011(5) -0.002(6) 0.005(6)
C138 0.138(14) 0.063(7) 0.078(9) -0.006(6) 0.001(8) 0.005(7)
C139 0.181(17) 0.042(6) 0.084(9) 0.006(6) -0.032(11) -0.039(8)
C140 0.109(11) 0.059(6) 0.093(9) 0.007(6) -0.025(8) -0.018(6)
C141 0.083(9) 0.051(5) 0.077(7) 0.007(5) -0.012(6) -0.009(5)
C142 0.077(9) 0.058(6) 0.060(6) -0.002(4) 0.001(5) 0.000(5)
C143 0.106(12) 0.073(7) 0.095(9) 0.001(6) 0.023(8) 0.003(7)
C144 0.094(12) 0.124(12) 0.111(10) 0.013(9) 0.038(8) 0.002(9)
C145 0.123(14) 0.093(9) 0.094(9) -0.005(7) 0.041(8) 0.020(8)
C146 0.100(11) 0.079(7) 0.075(7) -0.013(6) 0.008(7) 0.016(7)
C147 0.077(9) 0.080(7) 0.061(6) -0.007(5) 0.003(5) 0.007(6)
B1 0.046(7) 0.042(5) 0.047(5) -0.004(4) 0.004(4) 0.002(4)
B2 0.072(10) 0.070(7) 0.059(7) -0.009(5) -0.001(6) 0.004(6)

loop_
_atom_type_symbol
_atom_type_description
_atom_type_scat_dispersion_real
_atom_type_scat_dispersion_imag
_atom_type_scat_source
C C 0.0033 0.0016 'International Tables Vol C Tables 4.2.6.8 and 6.1.1.4'
H H 0.0000 0.0000 'International Tables Vol C Tables 4.2.6.8 and 6.1.1.4'
B B 0.0013 0.0007 'International Tables Vol C Tables 4.2.6.8 and 6.1.1.4'
N N 0.0061 0.0033 'International Tables Vol C Tables 4.2.6.8 and 6.1.1.4'
Ni Ni 0.3393 1.1124 'International Tables Vol C Tables 4.2.6.8 and 6.1.1.4'
O O 0.0106 0.0060 'International Tables Vol C Tables 4.2.6.8 and 6.1.1.4'
S S 0.1246 0.1234 'International Tables Vol C Tables 4.2.6.8 and 6.1.1.4'

loop_
_geom_angle_atom_site_label_1
_geom_angle_atom_site_label_2
_geom_angle_atom_site_label_3
_geom_angle
O3 Ni1 N12 165.6(2)
O3 Ni1 N11 88.9(2)
N12 Ni1 N11 82.6(3)
O3 Ni1 N9 87.9(3)
N12 Ni1 N9 81.9(3)
N11 Ni1 N9 98.1(3)
O3 Ni1 S2 93.94(18)
N12 Ni1 S2 97.7(2)
N11 Ni1 S2 90.57(19)
N9 Ni1 S2 171.19(18)
O3 Ni1 S1 95.07(16)
N12 Ni1 S1 95.3(2)
N11 Ni1 S1 170.13(19)
N9 Ni1 S1 91.10(18)
S2 Ni1 S1 80.16(8)
O4 Ni2 N10 165.5(3)
O4 Ni2 N7 86.8(3)
N10 Ni2 N7 84.0(4)
O4 Ni2 N8 89.1(3)
N10 Ni2 N8 81.2(3)
N7 Ni2 N8 98.3(3)
O4 Ni2 S2 95.29(17)
N10 Ni2 S2 96.1(2)
N7 Ni2 S2 91.5(3)
N8 Ni2 S2 169.5(3)
O4 Ni2 S1 93.68(19)
N10 Ni2 S1 97.1(3)
N7 Ni2 S1 171.4(3)
N8 Ni2 S1 90.3(3)
S2 Ni2 S1 79.93(9)
O5 Ni3 N5 165.3(4)
O5 Ni3 N6 88.2(4)
N5 Ni3 N6 82.7(5)
O5 Ni3 N4 88.4(3)
N5 Ni3 N4 81.6(4)
N6 Ni3 N4 98.6(3)
O5 Ni3 S4 93.5(2)
N5 Ni3 S4 97.4(4)
N6 Ni3 S4 170.3(2)
N4 Ni3 S4 90.9(2)
O5 Ni3 S3 94.4(2)
N5 Ni3 S3 97.3(3)
N6 Ni3 S3 90.9(2)
N4 Ni3 S3 170.2(2)
S4 Ni3 S3 79.52(8)
O6 Ni4 N3 164.8(3)
O6 Ni4 N2 86.9(4)
N3 Ni4 N2 83.4(5)
O6 Ni4 N1 88.2(2)
N3 Ni4 N1 81.7(3)
N2 Ni4 N1 98.9(3)
O6 Ni4 S3 92.9(2)
N3 Ni4 S3 98.5(3)
N2 Ni4 S3 170.4(2)
N1 Ni4 S3 90.69(19)
O6 Ni4 S4 94.83(19)
N3 Ni4 S4 97.0(2)
N2 Ni4 S4 90.8(2)
N1 Ni4 S4 170.0(2)
S3 Ni4 S4 79.69(8)
C1 S1 Ni1 101.9(3)
C1 S1 Ni2 101.2(4)
Ni1 S1 Ni2 88.68(8)
C17 S2 Ni1 102.7(3)
C17 S2 Ni2 103.0(3)
Ni1 S2 Ni2 89.54(8)
C46 S3 Ni4 103.0(3)
C46 S3 Ni3 102.3(3)
Ni4 S3 Ni3 89.61(8)
C62 S4 Ni3 102.8(3)
C62 S4 Ni4 102.1(3)
Ni3 S4 Ni4 89.48(8)
C74 N1 C75 108.5(6)
C74 N1 C73 109.1(7)
C75 N1 C73 105.2(6)
C74 N1 Ni4 117.0(5)
C75 N1 Ni4 110.9(5)
C73 N1 Ni4 105.4(4)
C69 N2 C68 100.3(14)
C69 N2 C67 108.6(11)
C68 N2 C67 108.9(10)
C69 N2 Ni4 108.4(10)
C68 N2 Ni4 117.2(9)
C67 N2 Ni4 112.6(7)
C71 N3 C72 108.4(11)
C71 N3 C70 114.8(12)
C72 N3 C70 110.2(7)
C71 N3 Ni4 114.2(7)
C72 N3 Ni4 107.8(5)
C70 N3 Ni4 101.1(7)
C59 N4 C60 107.0(9)
C59 N4 C58 110.3(11)
C60 N4 C58 107.3(9)
C59 N4 Ni3 118.1(7)
C60 N4 Ni3 110.6(6)
C58 N4 Ni3 103.2(6)
C57 N5 C55 112.9(11)
C57 N5 C56 106.3(14)
C55 N5 C56 107.8(15)
C57 N5 Ni3 109.8(8)
C55 N5 Ni3 106.9(10)
C56 N5 Ni3 113.3(8)
C52 N6 C54 105.9(10)
C52 N6 C53 105.1(10)
C54 N6 C53 116.0(13)
C52 N6 Ni3 112.3(7)
C54 N6 Ni3 103.1(9)
C53 N6 Ni3 114.2(7)
C23 N7 C24 111.4(12)
C23 N7 C22 106.9(11)
C24 N7 C22 107.3(9)
C23 N7 Ni2 117.7(8)
C24 N7 Ni2 102.1(9)
C22 N7 Ni2 111.0(7)
C30 N8 C29 107.7(9)
C30 N8 C28 106.1(9)
C29 N8 C28 108.3(8)
C30 N8 Ni2 111.5(6)
C29 N8 Ni2 116.7(7)
C28 N8 Ni2 106.0(6)
C9 N9 C8 109.1(7)
C9 N9 C7 107.6(8)
C8 N9 C7 106.1(7)
C9 N9 Ni1 104.6(6)
C8 N9 Ni1 117.9(6)
C7 N9 Ni1 111.1(5)
C26 N10 C27 109.1(10)
C26 N10 C25 107.8(11)
C27 N10 C25 110.8(9)
C26 N10 Ni2 114.8(6)
C27 N10 Ni2 106.7(6)
C25 N10 Ni2 107.7(8)
C13 N11 C14 110.8(7)
C13 N11 C15 106.4(7)
C14 N11 C15 105.9(7)
C13 N11 Ni1 105.6(5)
C14 N11 Ni1 115.9(5)
C15 N11 Ni1 111.8(5)
C10 N12 C11 109.2(9)
C10 N12 C12 112.7(9)
C11 N12 C12 106.1(8)
C10 N12 Ni1 107.7(6)
C11 N12 Ni1 114.8(6)
C12 N12 Ni1 106.4(6)
C39 O3 Ni1 133.8(5)
C39 O4 Ni2 133.4(6)
C85 O5 Ni3 134.7(6)
C85 O6 Ni4 134.9(6)
C6 C1 C2 118.4(8)
C6 C1 S1 120.5(7)
C2 C1 S1 121.0(7)
C3 C2 C1 119.4(8)
C3 C2 C30 122.6(9)
C1 C2 C30 117.8(9)
C2 C3 C4 124.3(9)
C3 C4 C5 114.5(10)
C3 C4 C31 124.3(10)
C5 C4 C31 121.1(9)
C4 C5 C6 123.6(9)
C1 C6 C5 118.6(9)
C1 C6 C7 119.6(9)
C5 C6 C7 121.5(8)
C6 C7 N9 116.3(8)
N9 C9 C10 111.1(8)
N12 C10 C9 114.7(9)
N12 C12 C13 113.9(8)
N11 C13 C12 109.8(7)
C16 C15 N11 117.2(8)
C21 C16 C17 118.2(11)
C21 C16 C15 122.6(10)
C17 C16 C15 118.9(9)
C18 C17 C16 119.3(9)
C18 C17 S2 120.6(7)
C16 C17 S2 120.0(8)
C17 C18 C19 118.8(11)
C17 C18 C22 120.3(9)
C19 C18 C22 120.6(11)
C18 C19 C20 122.5(13)
C21 C20 C19 115.8(11)
C21 C20 C35 123.5(13)
C19 C20 C35 120.7(15)
C20 C21 C16 124.7(11)
N7 C22 C18 115.6(9)
N7 C24 C25 113.1(10)
N10 C25 C24 113.8(11)
N10 C27 C28 114.6(10)
C27 C28 N8 109.5(8)
N8 C30 C2 116.5(9)
C4 C31 C34 108.2(10)
C4 C31 C32 113.4(9)
C34 C31 C32 109.6(15)
C4 C31 C33 108.1(14)
C34 C31 C33 109.8(14)
C32 C31 C33 107.7(10)
C38B C35 C38A 141.1
C38B C35 C37A 56.3
C38A C35 C37A 109.5
C38B C35 C36B 109.5
C38A C35 C36B 56.3
C37A C35 C36B 56.3
C38B C35 C36A 56.3
C38A C35 C36A 109.5
C37A C35 C36A 109.5
C36B C35 C36A 141.1
C38B C35 C37B 109.5
C38A C35 C37B 56.3
C37A C35 C37B 141.1
C36B C35 C37B 109.5
C36A C35 C37B 56.3
C38B C35 C20 110.8(7)
C38A C35 C20 108.1(7)
C37A C35 C20 111.1(9)
C36B C35 C20 109.7(9)
C36A C35 C20 109.2(9)
C37B C35 C20 107.9(9)
O4 C39 O3 128.1(8)
O4 C39 C40 116.0(8)
O3 C39 C40 115.9(7)
C41 C40 C45 117.6(8)
C41 C40 C39 121.7(8)
C45 C40 C39 120.7(8)
C40 C41 C42 121.5(9)
C43 C42 C41 120.3(10)
C42 C43 C44 119.5(9)
C42 C43 S5A 117.1(11)
C44 C43 S5A 123.3(11)
C42 C43 S5B 128.1(11)
C44 C43 S5B 111.6(11)
S5A C43 S5B 16.6(14)
C45 C44 C43 120.3(9)
C44 C45 C40 120.8(9)
C51 C46 C47 118.5(9)
C51 C46 S3 122.0(8)
C47 C46 S3 119.5(7)
C48 C47 C46 118.7(10)
C48 C47 C75 121.7(9)
C46 C47 C75 119.2(8)
C49 C48 C47 121.8(11)
C50 C49 C48 117.0(10)
C50 C49 C76 120.7(13)
C48 C49 C76 122.3(14)
C49 C50 C51 122.4(11)
C46 C51 C50 120.5(11)
C46 C51 C52 117.7(10)
C50 C51 C52 121.5(11)
N6 C52 C51 114.3(9)
C55 C54 N6 110.9(14)
C54 C55 N5 115.8(14)
N5 C57 C58 111.8(12)
C57 C58 N4 111.1(10)
N4 C60 C61 117.8(9)
C66 C61 C62 119.6(10)
C66 C61 C60 121.7(9)
C62 C61 C60 118.3(9)
C61 C62 C63 118.2(9)
C61 C62 S4 120.7(8)
C63 C62 S4 121.0(7)
C64 C63 C62 119.3(10)
C64 C63 C67 122.3(10)
C62 C63 C67 118.1(10)
C65 C64 C63 121.5(11)
C64 C65 C66 117.9(11)
C64 C65 C80 118.7(12)
C66 C65 C80 123.4(12)
C61 C66 C65 122.6(10)
C63 C67 N2 111.6(9)
N2 C69 C70 109.3(17)
C69 C70 N3 115.1(10)
N3 C72 C73 113.0(8)
N1 C73 C72 110.1(7)
N1 C75 C47 116.0(7)
C79 C76 C77 106.0(16)
C79 C76 C49 109.7(15)
C77 C76 C49 112.1(13)
C79 C76 C78 111.2(15)
C77 C76 C78 109.5(16)
C49 C76 C78 108.4(10)
C82A C80 C81B 56.3
C82A C80 C82B 141.1
C81B C80 C82B 109.5
C82A C80 C83A 109.5
C81B C80 C83A 56.3
C82B C80 C83A 56.3
C82A C80 C81A 109.5
C81B C80 C81A 141.1
C82B C80 C81A 56.3
C83A C80 C81A 109.5
C82A C80 C83B 56.3
C81B C80 C83B 109.5
C82B C80 C83B 109.5
C83A C80 C83B 141.1
C81A C80 C83B 56.3
C82A C80 C65 108.0(6)
C81B C80 C65 108.4(7)
C82B C80 C65 110.9(6)
C83A C80 C65 109.8(6)
C81A C80 C65 110.6(7)
C83B C80 C65 109.1(6)
O6 C85 O5 127.0(9)
O6 C85 C86A 104.4(11)
O5 C85 C86A 128.1(11)
O6 C85 C86B 130.4(11)
O5 C85 C86B 101.7(11)
C86A C85 C86B 31.0(7)
S5A S6A C89A 113.1(9)
S6A S5A C43 124.8(14)
C87A C86A C91A 120.0
C87A C86A C85 125.6(11)
C91A C86A C85 114.4(11)
C86A C87A C88A 120.0
C89A C88A C87A 120.0
C88A C89A C90A 120.0
C88A C89A S6A 113.2(10)
C90A C89A S6A 126.8(10)
C91A C90A C89A 120.0
C90A C91A C86A 120.0
S5B S6B C89B 117.2(12)
S6B S5B C43 121.8(12)
C87B C86B C91B 120.0
C87B C86B C85 113.0(11)
C91B C86B C85 126.8(11)
C86B C87B C88B 120.0
C87B C88B C89B 120.0
C90B C89B C88B 120.0
C90B C89B S6B 119.6(10)
C88B C89B S6B 120.3(10)
C89B C90B C91B 120.0
C90B C91B C86B 120.0
C105 C100 C101 114.1(9)
C105 C100 B1 123.1(8)
C101 C100 B1 122.7(7)
C102 C101 C100 122.7(9)
C103 C102 C101 120.8(10)
C104 C103 C102 118.9(10)
C103 C104 C105 120.3(10)
C100 C105 C104 123.2(9)
C111 C106 C107 114.3(8)
C111 C106 B1 124.5(8)
C107 C106 B1 121.2(8)
C108 C107 C106 122.4(10)
C109 C108 C107 120.4(10)
C108 C109 C110 119.2(9)
C109 C110 C111 120.3(10)
C110 C111 C106 123.4(9)
C113 C112 C117 114.0(8)
C113 C112 B1 121.6(8)
C117 C112 B1 124.2(7)
C112 C113 C114 123.2(10)
C115 C114 C113 120.4(10)
C114 C115 C116 118.7(10)
C115 C116 C117 120.2(10)
C112 C117 C116 123.5(9)
C123 C118 C119 113.7(8)
C123 C118 B1 124.1(8)
C119 C118 B1 122.1(7)
C120 C119 C118 122.9(9)
C121 C120 C119 119.3(10)
C120 C121 C122 120.5(9)
C121 C122 C123 119.3(9)
C122 C123 C118 124.3(9)
C129 C124 C125 115.2(10)
C129 C124 B2 120.9(9)
C125 C124 B2 123.8(9)
C126 C125 C124 122.1(10)
C127 C126 C125 120.5(11)
C128 C127 C126 118.8(12)
C127 C128 C129 120.7(12)
C128 C129 C124 122.6(12)
C135 C130 C131 114.7(13)
C135 C130 B2 120.8(11)
C131 C130 B2 124.3(11)
C132 C131 C130 123.3(14)
C131 C132 C133 118.8(16)
C134 C133 C132 120.8(17)
C133 C134 C135 117.2(15)
C134 C135 C130 125.2(14)
C137 C136 C141 113.7(10)
C137 C136 B2 123.4(11)
C141 C136 B2 122.8(10)
C138 C137 C136 125.4(13)
C137 C138 C139 118.3(13)
C138 C139 C140 120.5(12)
C141 C140 C139 118.6(13)
C140 C141 C136 123.5(12)
C147 C142 C143 114.6(10)
C147 C142 B2 123.4(10)
C143 C142 B2 122.0(9)
C144 C143 C142 123.5(12)
C143 C144 C145 119.4(13)
C146 C145 C144 118.5(12)
C145 C146 C147 121.2(12)
C142 C147 C146 122.8(11)
C100 B1 C118 109.1(6)
C100 B1 C112 108.2(7)
C118 B1 C112 110.6(7)
C100 B1 C106 111.2(7)
C118 B1 C106 108.8(7)
C112 B1 C106 109.0(6)
C142 B2 C136 111.3(9)
C142 B2 C130 108.9(8)
C136 B2 C130 111.4(9)
C142 B2 C124 108.4(8)
C136 B2 C124 108.2(8)
C130 B2 C124 108.6(9)

loop_
_geom_bond_atom_site_label_1
_geom_bond_atom_site_label_2
_geom_bond_distance
Ni1 O3 1.994(5)
Ni1 N12 2.150(7)
Ni1 N11 2.256(6)
Ni1 N9 2.268(7)
Ni1 S2 2.454(2)
Ni1 S1 2.476(2)
Ni2 O4 2.008(5)
Ni2 N10 2.141(8)
Ni2 N7 2.268(10)
Ni2 N8 2.273(8)
Ni2 S2 2.463(2)
Ni2 S1 2.478(3)
Ni3 O5 1.982(7)
Ni3 N5 2.121(10)
Ni3 N6 2.226(10)
Ni3 N4 2.283(8)
Ni3 S4 2.465(3)
Ni3 S3 2.490(2)
Ni4 O6 1.996(7)
Ni4 N3 2.138(8)
Ni4 N2 2.219(10)
Ni4 N1 2.286(6)
Ni4 S3 2.458(3)
Ni4 S4 2.489(2)
S1 C1 1.753(9)
S2 C17 1.754(10)
S3 C46 1.763(9)
S4 C62 1.760(10)
N1 C74 1.461(10)
N1 C75 1.486(11)
N1 C73 1.487(11)
N2 C69 1.31(2)
N2 C68 1.483(19)
N2 C67 1.504(12)
N3 C71 1.428(18)
N3 C72 1.474(12)
N3 C70 1.668(18)
N4 C59 1.442(15)
N4 C60 1.481(13)
N4 C58 1.529(16)
N5 C57 1.440(16)
N5 C55 1.47(2)
N5 C56 1.48(2)
N6 C52 1.506(12)
N6 C54 1.52(2)
N6 C53 1.546(18)
N7 C23 1.453(16)
N7 C24 1.470(17)
N7 C22 1.476(14)
N8 C30 1.475(14)
N8 C29 1.477(14)
N8 C28 1.477(11)
N9 C9 1.470(12)
N9 C8 1.490(11)
N9 C7 1.491(11)
N10 C26 1.438(15)
N10 C27 1.472(13)
N10 C25 1.474(17)
N11 C13 1.480(12)
N11 C14 1.481(10)
N11 C15 1.485(12)
N12 C10 1.463(14)
N12 C11 1.483(11)
N12 C12 1.484(12)
O3 C39 1.257(10)
O4 C39 1.239(9)
O5 C85 1.263(13)
O6 C85 1.229(13)
C1 C6 1.400(12)
C1 C2 1.408(13)
C2 C3 1.378(14)
C2 C30 1.508(12)
C3 C4 1.390(13)
C4 C5 1.399(15)
C4 C31 1.491(15)
C5 C6 1.407(13)
C6 C7 1.483(14)
C9 C10 1.496(16)
C12 C13 1.516(13)
C15 C16 1.463(14)
C16 C21 1.384(15)
C16 C17 1.423(13)
C17 C18 1.385(14)
C18 C19 1.387(16)
C18 C22 1.499(14)
C19 C20 1.436(19)
C20 C21 1.338(19)
C20 C35 1.573(16)
C24 C25 1.54(2)
C27 C28 1.473(15)
C31 C34 1.50(2)
C31 C32 1.509(17)
C31 C33 1.59(2)
C35 C38B 1.5000
C35 C38A 1.5000
C35 C37A 1.5000
C35 C36B 1.5000
C35 C36A 1.5000
C35 C37B 1.5000
C39 C40 1.517(12)
C40 C41 1.369(13)
C40 C45 1.404(12)
C41 C42 1.398(14)
C42 C43 1.353(15)
C43 C44 1.391(15)
C43 S5A 1.762(18)
C43 S5B 1.79(2)
C44 C45 1.375(12)
C46 C51 1.375(13)
C46 C47 1.411(13)
C47 C48 1.408(12)
C47 C75 1.499(13)
C48 C49 1.390(16)
C49 C50 1.375(17)
C49 C76 1.527(16)
C50 C51 1.383(15)
C51 C52 1.521(15)
C54 C55 1.41(2)
C57 C58 1.49(2)
C60 C61 1.498(14)
C61 C66 1.362(13)
C61 C62 1.405(13)
C62 C63 1.406(13)
C63 C64 1.405(15)
C63 C67 1.491(14)
C64 C65 1.360(16)
C65 C66 1.389(16)
C65 C80 1.580(14)
C69 C70 1.48(2)
C72 C73 1.516(12)
C76 C79 1.46(3)
C76 C77 1.47(3)
C76 C78 1.531(16)
C80 C82A 1.5000
C80 C81B 1.5000
C80 C82B 1.5000
C80 C83A 1.5000
C80 C81A 1.5000
C80 C83B 1.5000
C85 C86A 1.541(13)
C85 C86B 1.541(14)
S6A S5A 1.57(2)
S6A C89A 1.771(11)
C86A C87A 1.3900
C86A C91A 1.3900
C87A C88A 1.3900
C88A C89A 1.3900
C89A C90A 1.3900
C90A C91A 1.3900
S6B S5B 1.58(2)
S6B C89B 1.787(11)
C86B C87B 1.3900
C86B C91B 1.3900
C87B C88B 1.3900
C88B C89B 1.3900
C89B C90B 1.3900
C90B C91B 1.3900
C100 C105 1.386(12)
C100 C101 1.404(12)
C100 B1 1.635(13)
C101 C102 1.377(13)
C102 C103 1.362(14)
C103 C104 1.358(15)
C104 C105 1.390(14)
C106 C111 1.390(12)
C106 C107 1.405(12)
C106 B1 1.657(12)
C107 C108 1.394(12)
C108 C109 1.355(15)
C109 C110 1.371(15)
C110 C111 1.376(12)
C112 C113 1.380(12)
C112 C117 1.384(11)
C112 B1 1.650(12)
C113 C114 1.393(14)
C114 C115 1.352(16)
C115 C116 1.362(15)
C116 C117 1.384(12)
C118 C123 1.381(11)
C118 C119 1.412(12)
C118 B1 1.647(12)
C119 C120 1.395(13)
C120 C121 1.354(13)
C121 C122 1.368(13)
C122 C123 1.376(12)
C124 C129 1.382(14)
C124 C125 1.388(13)
C124 B2 1.666(15)
C125 C126 1.386(13)
C126 C127 1.360(16)
C127 C128 1.356(17)
C128 C129 1.376(17)
C130 C135 1.380(16)
C130 C131 1.387(16)
C130 B2 1.653(17)
C131 C132 1.335(18)
C132 C133 1.43(2)
C133 C134 1.34(2)
C134 C135 1.376(19)
C136 C137 1.403(14)
C136 C141 1.420(15)
C136 B2 1.652(16)
C137 C138 1.339(15)
C138 C139 1.388(19)
C139 C140 1.407(19)
C140 C141 1.351(15)
C142 C147 1.385(13)
C142 C143 1.400(16)
C142 B2 1.621(15)
C143 C144 1.398(17)
C144 C145 1.400(18)
C145 C146 1.352(17)
C146 C147 1.411(15)

loop_
_platon_squeeze_void_nr
_platon_squeeze_void_average_x
_platon_squeeze_void_average_y
_platon_squeeze_void_average_z
_platon_squeeze_void_volume
_platon_squeeze_void_count_electrons
_platon_squeeze_void_content
1 0.002 -0.003 0.497 2643 337 ' '
